data_4510720
loop_
_publ_author_name
'Mohapatra, Balaram'
'Verma, Sandeep'

_publ_section_title
;
 Crystal Engineering with Modified 2-Aminopurine and Group 12 Metal Ions
;
_journal_issue 7
_journal_name_full 'Crystal Growth &amp; Design'
_journal_page_first 2716
_journal_paper_doi 10.1021/cg4006168
_journal_volume 13
_journal_year 2013
_chemical_formula_sum 'C8 H11 Cl2 N5 Zn'
_chemical_formula_weight 313.49
_chemical_name_systematic
;
 ?
;
_space_group_IT_number 14
_symmetry_cell_setting monoclinic
_symmetry_space_group_name_Hall '-P 2yn'
_symmetry_space_group_name_H-M 'P 1 21/n 1'
_atom_sites_solution_hydrogens geom
_atom_sites_solution_primary direct
_atom_sites_solution_secondary difmap
_audit_creation_method SHELXL-97
_cell_angle_alpha 90.000(5)
_cell_angle_beta 109.193(5)
_cell_angle_gamma 90.000(5)
_cell_formula_units_Z 4
_cell_length_a 13.142(5)
_cell_length_b 6.888(5)
_cell_length_c 13.799(5)
_cell_measurement_reflns_used 2316
_cell_measurement_temperature 100(2)
_cell_measurement_theta_max 26.0
_cell_measurement_theta_min 2.6
_cell_volume 1179.7(11)
_computing_structure_refinement 'SHELXL-97 (Sheldrick, 1997)'
_diffrn_ambient_temperature 100(2)
_diffrn_measured_fraction_theta_full 0.999
_diffrn_measured_fraction_theta_max 0.999
_diffrn_radiation_monochromator graphite
_diffrn_radiation_source 'fine-focus sealed tube'
_diffrn_radiation_type MoK\a
_diffrn_radiation_wavelength 0.71069
_diffrn_reflns_av_R_equivalents 0.0375
_diffrn_reflns_av_sigmaI/netI 0.0374
_diffrn_reflns_limit_h_max 16
_diffrn_reflns_limit_h_min -16
_diffrn_reflns_limit_k_max 8
_diffrn_reflns_limit_k_min -8
_diffrn_reflns_limit_l_max 11
_diffrn_reflns_limit_l_min -17
_diffrn_reflns_number 8658
_diffrn_reflns_theta_full 26.00
_diffrn_reflns_theta_max 26.00
_diffrn_reflns_theta_min 2.61
_exptl_absorpt_coefficient_mu 2.514
_exptl_absorpt_correction_T_max 0.636
_exptl_absorpt_correction_T_min 0.596
_exptl_absorpt_correction_type psi-scan
_exptl_absorpt_process_details '(North et al., 1968)'
_exptl_crystal_colour colourless
_exptl_crystal_density_diffrn 1.765
_exptl_crystal_density_method 'not measured'
_exptl_crystal_description block
_exptl_crystal_F_000 632
_exptl_crystal_size_max 0.21
_exptl_crystal_size_mid 0.20
_exptl_crystal_size_min 0.18
_refine_diff_density_max 0.387
_refine_diff_density_min -0.378
_refine_diff_density_rms 0.088
_refine_ls_extinction_method none
_refine_ls_goodness_of_fit_ref 1.068
_refine_ls_hydrogen_treatment mixed
_refine_ls_matrix_type full
_refine_ls_number_parameters 145
_refine_ls_number_reflns 2316
_refine_ls_number_restraints 0
_refine_ls_restrained_S_all 1.068
_refine_ls_R_factor_all 0.0407
_refine_ls_R_factor_gt 0.0295
_refine_ls_shift/su_max 0.000
_refine_ls_shift/su_mean 0.000
_refine_ls_structure_factor_coef Fsqd
_refine_ls_weighting_details 'calc w=1/[\s^2^(Fo^2^)+(0.0238P)^2^+0.8674P] where P=(Fo^2^+2Fc^2^)/3'
_refine_ls_weighting_scheme calc
_refine_ls_wR_factor_gt 0.0583
_refine_ls_wR_factor_ref 0.0613
_reflns_number_gt 1962
_reflns_number_total 2316
_reflns_threshold_expression >2sigma(I)
_cod_data_source_file cg4006168_si_002.cif
_cod_data_source_block Complex1
_cod_original_sg_symbol_H-M 'P 21/n'
_cod_database_code 4510720

loop_
_symmetry_equiv_pos_as_xyz
'x, y, z'
'-x+1/2, y+1/2, -z+1/2'
'-x, -y, -z'
'x-1/2, -y-1/2, z-1/2'

loop_
_atom_site_label
_atom_site_type_symbol
_atom_site_fract_x
_atom_site_fract_y
_atom_site_fract_z
_atom_site_U_iso_or_equiv
_atom_site_adp_type
_atom_site_occupancy
_atom_site_symmetry_multiplicity
_atom_site_calc_flag
_atom_site_refinement_flags
Zn1 Zn 0.81788(2) -0.13067(4) 0.44920(2) 0.00884(10) Uani 1 1 d .
Cl2 Cl 0.90685(6) -0.25574(9) 0.60182(5) 0.01788(16) Uani 1 1 d .
Cl1 Cl 0.75671(6) 0.16891(9) 0.44791(5) 0.01547(16) Uani 1 1 d .
C10 C 1.0484(2) -0.4938(4) 0.1681(2) 0.0132(6) Uani 1 1 d .
H10A H 1.0081 -0.4299 0.1044 0.016 Uiso 1 1 calc R
H10B H 0.9982 -0.5690 0.1910 0.016 Uiso 1 1 calc R
N1 N 0.80369(18) 0.1708(3) 0.12099(16) 0.0090(5) Uani 1 1 d .
N2 N 0.86888(19) 0.1670(3) -0.01639(17) 0.0146(5) Uani 1 1 d .
H2A H 0.9139 0.1283 -0.0455 0.018 Uiso 1 1 calc R
H2B H 0.8187 0.2474 -0.0474 0.018 Uiso 1 1 calc R
N7 N 0.90574(17) -0.1360(3) 0.35377(16) 0.0097(5) Uani 1 1 d .
N9 N 1.02231(17) -0.2236(3) 0.27450(16) 0.0093(5) Uani 1 1 d .
N3 N 0.95739(18) -0.0243(3) 0.12223(17) 0.0104(5) Uani 1 1 d .
C4 C 0.9561(2) -0.0880(3) 0.2126(2) 0.0086(5) Uani 1 1 d .
C9 C 1.1023(2) -0.3423(4) 0.2483(2) 0.0113(6) Uani 1 1 d .
H9A H 1.1485 -0.4063 0.3096 0.014 Uiso 1 1 calc R
H9B H 1.1470 -0.2590 0.2223 0.014 Uiso 1 1 calc R
C11 C 1.1320(2) -0.6289(4) 0.1495(2) 0.0175(6) Uani 1 1 d .
H11A H 1.0964 -0.7235 0.0986 0.026 Uiso 1 1 calc R
H11B H 1.1711 -0.6937 0.2123 0.026 Uiso 1 1 calc R
H11C H 1.1811 -0.5547 0.1259 0.026 Uiso 1 1 calc R
C2 C 0.8769(2) 0.1017(3) 0.0778(2) 0.0092(5) Uani 1 1 d .
C5 C 0.8836(2) -0.0325(3) 0.26216(19) 0.0079(5) Uani 1 1 d .
C6 C 0.8079(2) 0.1026(3) 0.2134(2) 0.0093(5) Uani 1 1 d .
H6 H 0.7593 0.1475 0.2443 0.011 Uiso 1 1 calc R
C8 C 0.9885(2) -0.2473(3) 0.3567(2) 0.0102(5) Uani 1 1 d .
H8 H 1.0205 -0.3334 0.4099 0.012 Uiso 1 1 calc R

loop_
_atom_site_aniso_label
_atom_site_aniso_U_11
_atom_site_aniso_U_22
_atom_site_aniso_U_33
_atom_site_aniso_U_23
_atom_site_aniso_U_13
_atom_site_aniso_U_12
Zn1 0.01132(17) 0.00921(15) 0.00671(16) 0.00010(13) 0.00394(13) -0.00105(12)
Cl2 0.0223(4) 0.0174(3) 0.0101(3) 0.0050(3) 0.0001(3) -0.0048(3)
Cl1 0.0187(4) 0.0132(3) 0.0159(3) 0.0006(3) 0.0076(3) 0.0047(3)
C10 0.0117(15) 0.0156(14) 0.0129(14) 0.0034(12) 0.0048(12) 0.0018(11)
N1 0.0107(12) 0.0100(10) 0.0059(11) 0.0017(9) 0.0023(9) 0.0010(9)
N2 0.0181(13) 0.0181(12) 0.0123(12) 0.0067(10) 0.0111(11) 0.0087(10)
N7 0.0112(12) 0.0099(10) 0.0073(11) 0.0035(9) 0.0022(10) -0.0005(9)
N9 0.0076(12) 0.0108(10) 0.0095(11) 0.0023(9) 0.0030(9) 0.0008(9)
N3 0.0130(12) 0.0105(10) 0.0088(11) 0.0007(9) 0.0052(10) -0.0007(9)
C4 0.0087(14) 0.0071(12) 0.0092(13) -0.0008(11) 0.0019(11) -0.0017(10)
C9 0.0090(14) 0.0132(13) 0.0129(14) 0.0041(12) 0.0052(12) 0.0036(10)
C11 0.0194(16) 0.0162(14) 0.0205(16) 0.0012(13) 0.0113(13) 0.0039(12)
C2 0.0135(14) 0.0069(12) 0.0082(13) 0.0022(11) 0.0049(11) 0.0005(10)
C5 0.0093(14) 0.0084(12) 0.0059(13) -0.0013(11) 0.0023(11) -0.0041(10)
C6 0.0115(14) 0.0081(12) 0.0088(13) -0.0022(11) 0.0041(11) -0.0017(10)
C8 0.0122(14) 0.0080(12) 0.0100(13) 0.0022(11) 0.0031(11) -0.0023(10)

loop_
_atom_type_symbol
_atom_type_description
_atom_type_scat_dispersion_real
_atom_type_scat_dispersion_imag
_atom_type_scat_source
C C 0.0033 0.0016 'International Tables Vol C Tables 4.2.6.8 and 6.1.1.4'
H H 0.0000 0.0000 'International Tables Vol C Tables 4.2.6.8 and 6.1.1.4'
N N 0.0061 0.0033 'International Tables Vol C Tables 4.2.6.8 and 6.1.1.4'
Cl Cl 0.1484 0.1585 'International Tables Vol C Tables 4.2.6.8 and 6.1.1.4'
Zn Zn 0.2839 1.4301 'International Tables Vol C Tables 4.2.6.8 and 6.1.1.4'

loop_
_geom_angle_atom_site_label_1
_geom_angle_atom_site_label_2
_geom_angle_atom_site_label_3
_geom_angle
_geom_angle_site_symmetry_1
_geom_angle_site_symmetry_3
N7 Zn1 N1 101.56(9) . 2_645
N7 Zn1 Cl1 107.23(6) . .
N1 Zn1 Cl1 112.78(7) 2_645 .
N7 Zn1 Cl2 112.11(7) . .
N1 Zn1 Cl2 105.70(7) 2_645 .
Cl1 Zn1 Cl2 116.51(3) . .
C9 C10 C11 110.7(2) . .
C6 N1 C2 118.4(2) . .
C6 N1 Zn1 117.18(17) . 2_655
C2 N1 Zn1 124.42(17) . 2_655
C8 N7 C5 104.4(2) . .
C8 N7 Zn1 129.27(18) . .
C5 N7 Zn1 126.01(17) . .
C8 N9 C4 106.8(2) . .
C8 N9 C9 126.6(2) . .
C4 N9 C9 125.9(2) . .
C4 N3 C2 112.9(2) . .
N3 C4 N9 127.6(2) . .
N3 C4 C5 126.2(2) . .
N9 C4 C5 106.1(2) . .
N9 C9 C10 111.3(2) . .
N2 C2 N3 117.0(2) . .
N2 C2 N1 117.4(2) . .
N3 C2 N1 125.6(2) . .
C6 C5 N7 134.0(2) . .
C6 C5 C4 116.7(2) . .
N7 C5 C4 109.3(2) . .
N1 C6 C5 120.1(2) . .
N7 C8 N9 113.4(2) . .

loop_
_geom_bond_atom_site_label_1
_geom_bond_atom_site_label_2
_geom_bond_distance
_geom_bond_site_symmetry_2
Zn1 N7 2.017(2) .
Zn1 N1 2.084(2) 2_645
Zn1 Cl1 2.2125(16) .
Zn1 Cl2 2.2193(10) .
C10 C9 1.516(4) .
C10 C11 1.525(4) .
N1 C6 1.343(3) .
N1 C2 1.373(3) .
N1 Zn1 2.084(2) 2_655
N2 C2 1.346(3) .
N7 C8 1.320(3) .
N7 C5 1.396(3) .
N9 C8 1.358(3) .
N9 C4 1.368(3) .
N9 C9 1.467(3) .
N3 C4 1.327(3) .
N3 C2 1.349(3) .
C4 C5 1.397(3) .
C5 C6 1.367(4) .
